data_4122341
loop_
_publ_author_name
'Brown-Xu, Samantha E'
'Chisholm, Malcolm H.'
'Durr, Christopher B.'
'Gustafson, Terry L.'
'Spilker, Thomas F.'

_publ_section_title
;
 Photophysical Properties of cis-Mo2 Quadruply Bonded Complexes and
 Observation of Photoinduced Electron Transfer to Titanium Dioxide.
;
_journal_issue 32
_journal_name_full 'Journal of the American Chemical Society'
_journal_page_first 11428
_journal_page_last 11435
_journal_paper_doi 10.1021/ja504944d
_journal_volume 136
_journal_year 2014
_chemical_compound_source 'synthesis as described'
_chemical_formula_moiety 'C40 H36 Mo2 N4 O8 S2'
_chemical_formula_sum 'C40 H36 Mo2 N4 O8 S2'
_chemical_formula_weight 956.73
_chemical_name_common '[Mo2(MeOPhNCHNPhOMe)2(ThCO2)2]'
_chemical_name_systematic
;
 ?
;
_space_group_IT_number 60
_symmetry_cell_setting orthorhombic
_symmetry_Int_Tables_number 60
_symmetry_space_group_name_Hall '-P 2n 2ab'
_symmetry_space_group_name_H-M 'P b c n'
_atom_sites_solution_hydrogens geom
_atom_sites_solution_primary direct
_atom_sites_solution_secondary difmap
_audit_conform_dict_location ftp://ftp.iucr.org/pub/cif_core.dic
_audit_conform_dict_name cif_core.dic
_audit_conform_dict_version 2.4.3
_audit_creation_date 2014-03-03T15:14:32-00:00
_audit_creation_method 'WinGX routine CIF_UPDATE'
_cell_angle_alpha 90
_cell_angle_beta 90
_cell_angle_gamma 90
_cell_formula_units_Z 4
_cell_length_a 18.9078(2)
_cell_length_b 9.93780(10)
_cell_length_c 21.7123(2)
_cell_measurement_reflns_used 5202
_cell_measurement_temperature 180(2)
_cell_measurement_theta_max 27.485
_cell_measurement_theta_min 2.037
_cell_measurement_wavelength 0.71073
_cell_volume 4079.78(7)
_computing_cell_refinement 'HKL Scalepack (Otwinowski & Minor 1997)'
_computing_data_collection 'Collect (Nonius BV, 1997-2000)'
_computing_data_reduction 'HKL Denzo and Scalepack (Otwinowski & Minor 1997)'
_computing_molecular_graphics 'Ortep-3 for Windows (Farrugia, 1997)'
_computing_publication_material 'WinGX publication routines (Farrugia, 1999)'
_computing_structure_refinement 'SHELXL-97 (Sheldrick, 2008)'
_computing_structure_solution 'SHELXL-97 (Sheldrick, 2008)'
_diffrn_ambient_temperature 180(2)
_diffrn_detector 'CCD plate'
_diffrn_detector_area_resol_mean 9
_diffrn_measured_fraction_theta_full 0.997
_diffrn_measured_fraction_theta_max 0.997
_diffrn_measurement_device '95mm CCD camera on \k-goniostat'
_diffrn_measurement_device_type KappaCCD
_diffrn_measurement_method CCD
_diffrn_orient_matrix_type 'by Nonius Collect from scalepack cell'
_diffrn_orient_matrix_UB_11 0.086632
_diffrn_orient_matrix_UB_12 -0.015572
_diffrn_orient_matrix_UB_13 -0.019106
_diffrn_orient_matrix_UB_21 0.035803
_diffrn_orient_matrix_UB_22 0.049258
_diffrn_orient_matrix_UB_23 0.003564
_diffrn_orient_matrix_UB_31 0.036586
_diffrn_orient_matrix_UB_32 -0.01133
_diffrn_orient_matrix_UB_33 0.041755
_diffrn_radiation_monochromator graphite
_diffrn_radiation_probe x-ray
_diffrn_radiation_type MoK\a
_diffrn_radiation_wavelength 0.71073
_diffrn_reflns_av_R_equivalents 0.047
_diffrn_reflns_limit_h_max 24
_diffrn_reflns_limit_h_min -24
_diffrn_reflns_limit_k_max 12
_diffrn_reflns_limit_k_min -12
_diffrn_reflns_limit_l_max 27
_diffrn_reflns_limit_l_min -27
_diffrn_reflns_number 8814
_diffrn_reflns_theta_full 27.49
_diffrn_reflns_theta_max 27.49
_diffrn_reflns_theta_min 2.15
_diffrn_source 'Enraf Nonius FR590'
_exptl_absorpt_coefficient_mu 0.773
_exptl_absorpt_correction_T_max 0.911
_exptl_absorpt_correction_T_min 0.836
_exptl_absorpt_correction_type multi-scan
_exptl_absorpt_process_details 'HKL Scalepack (Otwinowski & Minor, 1997)'
_exptl_crystal_colour orange-red
_exptl_crystal_density_diffrn 1.558
_exptl_crystal_density_meas ?
_exptl_crystal_density_method 'not measured'
_exptl_crystal_description 'triangular plate'
_exptl_crystal_F_000 1936
_exptl_crystal_size_max 0.19
_exptl_crystal_size_mid 0.19
_exptl_crystal_size_min 0.12
_refine_diff_density_max 0.629
_refine_diff_density_min -0.316
_refine_diff_density_rms 0.064
_refine_ls_extinction_method none
_refine_ls_goodness_of_fit_ref 1.022
_refine_ls_hydrogen_treatment mixed
_refine_ls_matrix_type full
_refine_ls_number_constraints 0
_refine_ls_number_parameters 267
_refine_ls_number_reflns 4672
_refine_ls_number_restraints 0
_refine_ls_restrained_S_all 1.022
_refine_ls_R_factor_all 0.0492
_refine_ls_R_factor_gt 0.0289
_refine_ls_shift/su_max 0.002
_refine_ls_shift/su_mean 0
_refine_ls_structure_factor_coef Fsqd
_refine_ls_weighting_details 'calc w=1/[\s^2^(Fo^2^)+(0.0315P)^2^+1.9119P] where P=(Fo^2^+2Fc^2^)/3'
_refine_ls_weighting_scheme calc
_refine_ls_wR_factor_gt 0.0651
_refine_ls_wR_factor_ref 0.0713
_reflns_number_gt 3488
_reflns_number_total 4672
_reflns_threshold_expression >2\s(I)
_cod_data_source_file ja504944d_si_002.cif
_cod_data_source_block shelx
_cod_depositor_comments
;Adding full bibliography for 4122341.cif.

The following automatic conversions were performed:

'_exptl_crystal_density_meas' value 'not measured' was changed to '?'
- the value is perceived as not measured.

Automatic conversion script
Id: cif_fix_values 3008 2015-01-20 13:52:24Z robertas 
;
_cod_original_sg_symbol_H-M Pbcn
_cod_database_code 4122341

loop_
_symmetry_equiv_pos_as_xyz
'x, y, z'
'-x+1/2, -y+1/2, z+1/2'
'x+1/2, -y+1/2, -z'
'-x, y, -z+1/2'
'-x, -y, -z'
'x-1/2, y-1/2, -z-1/2'
'-x-1/2, y-1/2, z'
'x, -y, z-1/2'

loop_
_atom_site_label
_atom_site_type_symbol
_atom_site_fract_x
_atom_site_fract_y
_atom_site_fract_z
_atom_site_U_iso_or_equiv
_atom_site_adp_type
_atom_site_occupancy
_atom_site_symmetry_multiplicity
_atom_site_calc_flag
_atom_site_refinement_flags
C1 C 0.90253(12) 0.2651(2) 0.22275(10) 0.0284(5) Uani 1 1 d .
C2 C 0.84960(12) 0.3686(2) 0.20959(10) 0.0291(5) Uani 1 1 d .
C3 C 0.79404(8) 0.41026(17) 0.25457(8) 0.0452(6) Uani 0.781(3) 1 d P
H3A H 0.7853 0.376 0.2947 0.063(12) Uiso 0.781(3) 1 calc PR
C22 C 0.84644(5) 0.45128(10) 0.14187(4) 0.0525(3) Uani 0.219(3) 1 d P
H22A H 0.8733 0.4458 0.105 0.06(4) Uiso 0.219(3) 1 calc PR
C4 C 0.75546(15) 0.5190(3) 0.22094(14) 0.0450(7) Uani 1 1 d .
C5 C 0.77879(17) 0.5457(3) 0.16407(15) 0.0588(9) Uani 1 1 d .
C6 C 0.86792(11) -0.1483(2) 0.32506(9) 0.0268(5) Uani 1 1 d .
C7 C 1.09619(12) -0.1326(2) 0.27975(10) 0.0284(5) Uani 1 1 d .
H7A H 1.1275 -0.2043 0.2895 0.021(6) Uiso 1 1 calc R
C8 C 1.06054(11) -0.1243(2) 0.38500(9) 0.0276(5) Uani 1 1 d .
C9 C 1.04584(14) -0.2549(2) 0.40143(10) 0.0377(6) Uani 1 1 d .
H9 H 1.0348 -0.3187 0.3703 0.045 Uiso 1 1 calc R
C10 C 1.04680(14) -0.2953(3) 0.46285(10) 0.0400(6) Uani 1 1 d .
H10 H 1.0371 -0.3861 0.4735 0.048 Uiso 1 1 calc R
C11 C 1.06202(12) -0.2020(3) 0.50829(10) 0.0326(5) Uani 1 1 d .
C12 C 1.07563(12) -0.0704(2) 0.49244(10) 0.0330(5) Uani 1 1 d .
H12 H 1.0855 -0.0062 0.5237 0.04 Uiso 1 1 calc R
C13 C 1.07508(12) -0.0311(2) 0.43146(10) 0.0316(5) Uani 1 1 d .
H13 H 1.0847 0.0599 0.421 0.038 Uiso 1 1 calc R
C14 C 1.05509(18) -0.3675(3) 0.58785(12) 0.0548(8) Uani 1 1 d .
H14A H 1.0066 -0.3954 0.5783 0.082 Uiso 1 1 calc R
H14B H 1.0635 -0.3773 0.6322 0.082 Uiso 1 1 calc R
H14C H 1.0885 -0.4241 0.5651 0.082 Uiso 1 1 calc R
C15 C 0.83911(12) -0.0690(2) 0.37102(10) 0.0296(5) Uani 1 1 d .
H15 H 0.8445 0.0259 0.369 0.036 Uiso 1 1 calc R
C16 C 0.80246(12) -0.1253(2) 0.42006(10) 0.0319(5) Uani 1 1 d .
H16 H 0.7831 -0.0693 0.4513 0.038 Uiso 1 1 calc R
C17 C 0.79423(12) -0.2635(3) 0.42318(10) 0.0336(6) Uani 1 1 d .
C18 C 0.82163(13) -0.3442(3) 0.37666(11) 0.0376(6) Uani 1 1 d .
H18 H 0.8148 -0.4389 0.378 0.045 Uiso 1 1 calc R
C19 C 0.85871(12) -0.2872(2) 0.32839(10) 0.0325(5) Uani 1 1 d .
H19 H 0.8781 -0.3432 0.2972 0.039 Uiso 1 1 calc R
C20 C 0.74133(16) -0.2520(3) 0.52248(12) 0.0522(7) Uani 1 1 d .
H20A H 0.7838 -0.21 0.5397 0.078 Uiso 1 1 calc R
H20B H 0.7194 -0.31 0.5536 0.078 Uiso 1 1 calc R
H20C H 0.7077 -0.1819 0.5101 0.078 Uiso 1 1 calc R
Mo1 Mo 0.982528(10) 0.069210(19) 0.295780(8) 0.02401(7) Uani 1 1 d .
N1 N 0.90823(10) -0.08562(18) 0.27751(8) 0.0269(4) Uani 1 1 d .
N2 N 1.05620(10) -0.07762(18) 0.32278(8) 0.0268(4) Uani 1 1 d .
O1 O 0.90499(8) 0.21864(15) 0.27751(6) 0.0280(3) Uani 1 1 d .
O2 O 0.94391(8) 0.22547(15) 0.18008(6) 0.0285(3) Uani 1 1 d .
O3 O 1.06461(9) -0.23090(18) 0.57059(7) 0.0409(4) Uani 1 1 d .
O4 O 0.76012(10) -0.33020(18) 0.47036(8) 0.0487(5) Uani 1 1 d .
S1 S 0.79404(8) 0.41026(17) 0.25457(8) 0.0452(6) Uani 0.219(3) 1 d P
S2 S 0.84644(5) 0.45128(10) 0.14187(4) 0.0525(3) Uani 0.781(3) 1 d P
H4A H 0.7189(15) 0.562(3) 0.2384(12) 0.050(8) Uiso 1 1 d .
H5A H 0.7626(17) 0.615(3) 0.1363(14) 0.079(11) Uiso 1 1 d .

loop_
_atom_site_aniso_label
_atom_site_aniso_U_11
_atom_site_aniso_U_22
_atom_site_aniso_U_33
_atom_site_aniso_U_23
_atom_site_aniso_U_13
_atom_site_aniso_U_12
C1 0.0348(12) 0.0238(12) 0.0266(12) -0.0012(10) -0.0028(10) -0.0048(10)
C2 0.0328(12) 0.0245(12) 0.0299(12) 0.0031(10) -0.0030(10) -0.0027(10)
C3 0.0395(9) 0.0369(10) 0.0591(12) -0.0111(8) -0.0034(8) 0.0083(8)
C22 0.0567(6) 0.0610(7) 0.0400(5) 0.0185(4) 0.0072(4) 0.0196(4)
C4 0.0362(14) 0.0387(16) 0.0603(19) 0.0007(14) 0.0032(13) 0.0079(13)
C5 0.0577(18) 0.059(2) 0.060(2) 0.0222(16) -0.0068(16) 0.0137(16)
C6 0.0282(11) 0.0305(13) 0.0218(11) 0.0003(10) -0.0034(9) -0.0033(10)
C7 0.0323(12) 0.0242(13) 0.0287(12) 0.0011(10) -0.0055(10) 0.0029(10)
C8 0.0298(11) 0.0316(13) 0.0213(11) 0.0015(10) -0.0033(9) 0.0009(10)
C9 0.0568(16) 0.0312(14) 0.0252(12) -0.0028(10) -0.0044(11) -0.0033(12)
C10 0.0620(17) 0.0274(14) 0.0307(13) 0.0039(11) -0.0035(12) -0.0053(12)
C11 0.0374(13) 0.0378(14) 0.0225(11) 0.0032(10) -0.0022(10) 0.0013(11)
C12 0.0422(13) 0.0329(14) 0.0239(12) -0.0038(10) -0.0056(10) -0.0035(11)
C13 0.0369(13) 0.0295(14) 0.0284(12) 0.0028(10) -0.0043(10) -0.0020(10)
C14 0.098(2) 0.0379(16) 0.0290(14) 0.0075(12) 0.0055(15) 0.0107(17)
C15 0.0356(12) 0.0261(12) 0.0270(12) -0.0012(10) -0.0036(10) -0.0037(10)
C16 0.0376(13) 0.0327(14) 0.0255(12) -0.0044(10) 0.0020(10) -0.0018(11)
C17 0.0384(13) 0.0350(14) 0.0273(12) -0.0013(11) 0.0031(10) -0.0094(11)
C18 0.0501(15) 0.0241(13) 0.0384(13) -0.0023(11) 0.0045(12) -0.0076(11)
C19 0.0405(13) 0.0278(13) 0.0292(12) -0.0047(10) 0.0051(10) -0.0019(11)
C20 0.0632(18) 0.0585(19) 0.0349(14) -0.0066(13) 0.0147(13) -0.0214(15)
Mo1 0.03059(11) 0.02311(11) 0.01833(11) 0.00005(8) -0.00085(7) -0.00023(8)
N1 0.0331(10) 0.0258(11) 0.0217(9) 0.0005(8) 0.0000(8) -0.0039(8)
N2 0.0321(10) 0.0270(10) 0.0212(9) 0.0010(8) -0.0032(8) 0.0015(9)
O1 0.0337(8) 0.0272(9) 0.0231(8) 0.0005(7) -0.0004(6) 0.0026(7)
O2 0.0361(9) 0.0272(9) 0.0223(7) 0.0007(7) 0.0000(7) 0.0031(7)
O3 0.0643(11) 0.0374(11) 0.0210(8) 0.0038(7) -0.0026(8) -0.0014(9)
O4 0.0715(13) 0.0392(11) 0.0354(9) -0.0029(8) 0.0178(9) -0.0209(10)
S1 0.0395(9) 0.0369(10) 0.0591(12) -0.0111(8) -0.0034(8) 0.0083(8)
S2 0.0567(6) 0.0610(7) 0.0400(5) 0.0185(4) 0.0072(4) 0.0196(4)

loop_
_atom_type_symbol
_atom_type_description
_atom_type_scat_dispersion_real
_atom_type_scat_dispersion_imag
_atom_type_scat_source
C C 0.0033 0.0016 'International Tables Vol C Tables 4.2.6.8 and 6.1.1.4'
H H 0 0 'International Tables Vol C Tables 4.2.6.8 and 6.1.1.4'
Mo Mo -1.6832 0.6857 'International Tables Vol C Tables 4.2.6.8 and 6.1.1.4'
N N 0.0061 0.0033 'International Tables Vol C Tables 4.2.6.8 and 6.1.1.4'
O O 0.0106 0.006 'International Tables Vol C Tables 4.2.6.8 and 6.1.1.4'
S S 0.1246 0.1234 'International Tables Vol C Tables 4.2.6.8 and 6.1.1.4'

loop_
_geom_angle_atom_site_label_1
_geom_angle_atom_site_label_2
_geom_angle_atom_site_label_3
_geom_angle
_geom_angle_site_symmetry_1
_geom_angle_site_symmetry_3
O2 C1 O1 122.9(2) . .
O2 C1 C2 119.68(19) . .
O1 C1 C2 117.47(19) . .
C1 C2 C3 123.25(18) . .
C1 C2 C22 122.49(17) . .
C3 C2 C22 114.25(16) . .
C2 C3 C4 102.96(18) . .
C2 C3 H3A 128.5 . .
C4 C3 H3A 128.5 . .
C5 C22 C2 92.84(14) . .
C5 C22 H22A 133.6 . .
C2 C22 H22A 133.6 . .
C5 C4 C3 115.7(2) . .
C5 C4 H4A 123.5(18) . .
C3 C4 H4A 120.8(18) . .
C4 C5 C22 114.3(2) . .
C4 C5 H5A 127.9(19) . .
C22 C5 H5A 117.8(19) . .
C15 C6 C19 118.5(2) . .
C15 C6 N1 118.9(2) . .
C19 C6 N1 122.5(2) . .
N2 C7 N1 118.7(2) . 4_755
N2 C7 H7A 120.7 . .
N1 C7 H7A 120.7 4_755 .
C9 C8 C13 118.6(2) . .
C9 C8 N2 122.7(2) . .
C13 C8 N2 118.6(2) . .
C8 C9 C10 121.2(2) . .
C8 C9 H9 119.4 . .
C10 C9 H9 119.4 . .
C11 C10 C9 119.5(2) . .
C11 C10 H10 120.3 . .
C9 C10 H10 120.3 . .
C12 C11 O3 115.8(2) . .
C12 C11 C10 119.8(2) . .
O3 C11 C10 124.4(2) . .
C11 C12 C13 120.5(2) . .
C11 C12 H12 119.8 . .
C13 C12 H12 119.8 . .
C12 C13 C8 120.4(2) . .
C12 C13 H13 119.8 . .
C8 C13 H13 119.8 . .
O3 C14 H14A 109.5 . .
O3 C14 H14B 109.5 . .
H14A C14 H14B 109.5 . .
O3 C14 H14C 109.5 . .
H14A C14 H14C 109.5 . .
H14B C14 H14C 109.5 . .
C6 C15 C16 121.4(2) . .
C6 C15 H15 119.3 . .
C16 C15 H15 119.3 . .
C17 C16 C15 119.6(2) . .
C17 C16 H16 120.2 . .
C15 C16 H16 120.2 . .
O4 C17 C16 124.5(2) . .
O4 C17 C18 115.9(2) . .
C16 C17 C18 119.7(2) . .
C19 C18 C17 120.2(2) . .
C19 C18 H18 119.9 . .
C17 C18 H18 119.9 . .
C18 C19 C6 120.6(2) . .
C18 C19 H19 119.7 . .
C6 C19 H19 119.7 . .
O4 C20 H20A 109.5 . .
O4 C20 H20B 109.5 . .
H20A C20 H20B 109.5 . .
O4 C20 H20C 109.5 . .
H20A C20 H20C 109.5 . .
H20B C20 H20C 109.5 . .
Mo1 Mo1 N2 93.19(5) 4_755 .
Mo1 Mo1 N1 91.80(5) 4_755 .
N2 Mo1 N1 89.28(7) . .
Mo1 Mo1 O1 92.32(4) 4_755 .
N2 Mo1 O1 174.48(6) . .
N1 Mo1 O1 90.87(7) . .
Mo1 Mo1 O2 91.56(4) 4_755 4_755
N2 Mo1 O2 90.26(6) . 4_755
N1 Mo1 O2 176.63(6) . 4_755
O1 Mo1 O2 89.26(6) . 4_755
C7 N1 C6 119.27(19) 4_755 .
C7 N1 Mo1 118.11(15) 4_755 .
C6 N1 Mo1 122.38(14) . .
C7 N2 C8 120.07(19) . .
C7 N2 Mo1 118.02(14) . .
C8 N2 Mo1 121.79(14) . .
C1 O1 Mo1 116.89(14) . .
C1 O2 Mo1 116.31(13) . 4_755
C11 O3 C14 116.90(19) . .
C17 O4 C20 116.49(19) . .

loop_
_geom_bond_atom_site_label_1
_geom_bond_atom_site_label_2
_geom_bond_distance
_geom_bond_site_symmetry_2
C1 O2 1.275(3) .
C1 O1 1.276(3) .
C1 C2 1.463(3) .
C2 C3 1.493(3) .
C2 C22 1.685(2) .
C3 C4 1.495(3) .
C3 H3A 0.95 .
C22 C5 1.658(3) .
C22 H22A 0.95 .
C4 C5 1.338(4) .
C4 H4A 0.89(3) .
C5 H5A 0.96(3) .
C6 C15 1.383(3) .
C6 C19 1.393(3) .
C6 N1 1.427(3) .
C7 N2 1.321(3) .
C7 N1 1.331(3) 4_755
C7 H7A 0.95 .
C8 C9 1.374(3) .
C8 C13 1.397(3) .
C8 N2 1.431(3) .
C9 C10 1.393(3) .
C9 H9 0.95 .
C10 C11 1.384(3) .
C10 H10 0.95 .
C11 C12 1.376(3) .
C11 O3 1.384(3) .
C12 C13 1.381(3) .
C12 H12 0.95 .
C13 H13 0.95 .
C14 O3 1.420(3) .
C14 H14A 0.98 .
C14 H14B 0.98 .
C14 H14C 0.98 .
C15 C16 1.388(3) .
C15 H15 0.95 .
C16 C17 1.383(3) .
C16 H16 0.95 .
C17 O4 1.380(3) .
C17 C18 1.390(3) .
C18 C19 1.382(3) .
C18 H18 0.95 .
C19 H19 0.95 .
C20 O4 1.418(3) .
C20 H20A 0.98 .
C20 H20B 0.98 .
C20 H20C 0.98 .
Mo1 Mo1 2.0949(3) 4_755
Mo1 N2 2.1008(18) .
Mo1 N1 2.1209(18) .
Mo1 O1 2.1242(15) .
Mo1 O2 2.1496(15) 4_755
N1 C7 1.331(3) 4_755
O2 Mo1 2.1496(15) 4_755
